data_2204515
loop_
_publ_author_name
'Ravikumar, B.'
'Athimoolam, S.'
'Rajaram, R. K.'

_publ_section_title
;
 <small>L</small>-Ornithinium sulfate monohydrate
;
_journal_issue 11
_journal_name_full 'Acta Crystallographica Section E'
_journal_page_first o2093
_journal_page_last o2095
_journal_paper_doi 10.1107/S1600536804026108
_journal_volume 60
_journal_year 2004
_chemical_formula_iupac 'C5 H14 N2 O2 2+ , SO4 2- , H2 O'
_chemical_formula_moiety 'C5 H14 N2 O2 2+ , SO4 2- , H2 O'
_chemical_formula_sum 'C5 H16 N2 O7 S'
_chemical_formula_weight 248.26
_chemical_name_common 'L-ornithinium sulfate monohydrate'
_chemical_name_systematic
;
L-ornithinium sulfate monohydrate
;
_space_group_IT_number 19
_symmetry_cell_setting orthorhombic
_symmetry_space_group_name_Hall 'P 2ac 2ab'
_symmetry_space_group_name_H-M 'P 21 21 21'
_atom_sites_solution_hydrogens geom
_atom_sites_solution_primary direct
_atom_sites_solution_secondary difmap
_audit_creation_method SHELXL97
_cell_angle_alpha 90.00
_cell_angle_beta 90.00
_cell_angle_gamma 90.00
_cell_formula_units_Z 4
_cell_length_a 6.1589(2)
_cell_length_b 9.682(6)
_cell_length_c 18.714(6)
_cell_measurement_reflns_used 25
_cell_measurement_temperature 293(2)
_cell_measurement_theta_max 14.22
_cell_measurement_theta_min 11.30
_cell_volume 1115.9(8)
_computing_cell_refinement 'CAD-4 EXPRESS'
_computing_data_collection 'CAD-4 EXPRESS (Enraf Nonius, 1994)'
_computing_data_reduction 'XCAD4 (Harms & Wocadlo, 1995)'
_computing_molecular_graphics 'ORTEP3 (Farrugia, 1997) and PLATON (Spek, 1999)'
_computing_publication_material SHELXL97
_computing_structure_refinement 'SHELXL97 (Sheldrick, 1997)'
_computing_structure_solution 'SHELXS97 (Sheldrick, 1997)'
_diffrn_ambient_temperature 293(2)
_diffrn_measured_fraction_theta_full 1.000
_diffrn_measured_fraction_theta_max 1.000
_diffrn_measurement_device_type 'Nonius MACH 3'
_diffrn_measurement_method \w/2\q
_diffrn_radiation_monochromator graphite
_diffrn_radiation_source 'fine-focus sealed tube'
_diffrn_radiation_type MoK\a
_diffrn_radiation_wavelength 0.71073
_diffrn_reflns_av_R_equivalents 0.0289
_diffrn_reflns_av_sigmaI/netI 0.0224
_diffrn_reflns_limit_h_max 7
_diffrn_reflns_limit_h_min 0
_diffrn_reflns_limit_k_max 11
_diffrn_reflns_limit_k_min -1
_diffrn_reflns_limit_l_max 22
_diffrn_reflns_limit_l_min -1
_diffrn_reflns_number 1399
_diffrn_reflns_theta_full 25
_diffrn_reflns_theta_max 25
_diffrn_reflns_theta_min 2.18
_diffrn_standards_decay_% 0
_diffrn_standards_interval_time 60
_diffrn_standards_number 3
_exptl_absorpt_coefficient_mu 0.311
_exptl_absorpt_correction_T_max 0.940
_exptl_absorpt_correction_T_min 0.911
_exptl_absorpt_correction_type '\y scan'
_exptl_absorpt_process_details '(North et al., 1968)'
_exptl_crystal_colour colourless
_exptl_crystal_density_diffrn 1.478
_exptl_crystal_density_meas 1.475(5)
_exptl_crystal_density_method 'flotation, using a mixture of CCl~4~ and xylene'
_exptl_crystal_description needle
_exptl_crystal_F_000 528
_exptl_crystal_size_max 0.3
_exptl_crystal_size_mid 0.3
_exptl_crystal_size_min 0.2
_refine_diff_density_max 0.734
_refine_diff_density_min -0.370
_refine_ls_extinction_method none
_refine_ls_goodness_of_fit_ref 1.060
_refine_ls_hydrogen_treatment constr
_refine_ls_matrix_type full
_refine_ls_number_parameters 137
_refine_ls_number_reflns 1172
_refine_ls_number_restraints 0
_refine_ls_restrained_S_all 1.060
_refine_ls_R_factor_all 0.0665
_refine_ls_R_factor_gt 0.0587
_refine_ls_shift/su_max 0.005
_refine_ls_shift/su_mean 0.000
_refine_ls_structure_factor_coef Fsqd
_refine_ls_weighting_details 'calc w = 1/[\s^2^(Fo^2^)+(0.1120P)^2^+1.3829P] where P=(Fo^2^+2Fc^2^)/3'
_refine_ls_weighting_scheme calc
_refine_ls_wR_factor_gt 0.1628
_refine_ls_wR_factor_ref 0.1707
_reflns_number_gt 1043
_reflns_number_total 1172
_reflns_threshold_expression I>2\s(I)
_cod_data_source_file hg6090.cif
_cod_data_source_block I
_cod_depositor_comments
;
The following automatic conversions were performed:
'_symmetry_cell_setting' value 'Orthorhombic' changed to 'orthorhombic'
according to '/home/saulius/struct/CIF-dictionaries/cif_core.dic'
dictionary named 'cif_core.dic' version 2.4.1 from 2010-06-29.

Automatic conversion script
Id: cif_fix_enum 1527 2010-12-29 10:47:43Z saulius 

The following automatic conversions were performed:

'_symmetry_cell_setting' value 'Orthorhombic' changed to
'orthorhombic' according to
/home/saulius/struct/CIF-dictionaries/cif_core.dic dictionary named
'cif_core.dic' version 2.4.1 from 2010-06-29.

Automatic conversion script
Id: cif_fix_values 1715 2011-07-08 13:25:40Z adriana 
;
_cod_database_code 2204515

loop_
_symmetry_equiv_pos_as_xyz
'x, y, z'
'-x+1/2, -y, z+1/2'
'x+1/2, -y+1/2, -z'
'-x, y+1/2, -z+1/2'

loop_
_atom_site_label
_atom_site_fract_x
_atom_site_fract_y
_atom_site_fract_z
_atom_site_U_iso_or_equiv
_atom_site_adp_type
_atom_site_calc_flag
_atom_site_refinement_flags
_atom_site_occupancy
_atom_site_type_symbol
S 0.8970(2) 1.08983(15) 0.38083(7) 0.0351(4) Uani d . 1 S
O1 0.9854(11) 0.9625(6) 0.4097(3) 0.0727(17) Uani d . 1 O
O2 1.0139(15) 1.1997(7) 0.4173(4) 0.115(3) Uani d . 1 O
O3 0.6680(9) 1.0937(11) 0.3919(3) 0.113(3) Uani d . 1 O
O4 0.9426(8) 1.0964(5) 0.3028(2) 0.0601(13) Uani d . 1 O
O1B 0.2449(8) 0.7737(5) 0.3687(2) 0.0521(12) Uani d . 1 O
H1 0.1294 0.8153 0.3654 0.078 Uiso calc R 1 H
O1A 0.3372(7) 0.8776(4) 0.2665(2) 0.0484(11) Uani d . 1 O
C1 0.3527(10) 0.7842(5) 0.3081(3) 0.0348(12) Uani d . 1 C
C2 0.5051(9) 0.6633(5) 0.2972(3) 0.0339(12) Uani d . 1 C
H2 0.4232 0.5770 0.3018 0.041 Uiso calc R 1 H
N1 0.5922(8) 0.6736(5) 0.2243(2) 0.0386(11) Uani d . 1 N
H1A 0.6823 0.6034 0.2162 0.058 Uiso calc R 1 H
H1B 0.6637 0.7529 0.2195 0.058 Uiso calc R 1 H
H1C 0.4834 0.6707 0.1930 0.058 Uiso calc R 1 H
C3 0.6955(10) 0.6628(6) 0.3514(3) 0.0445(15) Uani d . 1 C
H3A 0.8313 0.6545 0.3255 0.053 Uiso calc R 1 H
H3B 0.6974 0.7502 0.3767 0.053 Uiso calc R 1 H
C4 0.6799(10) 0.5474(7) 0.4048(3) 0.0402(14) Uani d . 1 C
H4A 0.6739 0.4599 0.3797 0.048 Uiso calc R 1 H
H4B 0.5467 0.5573 0.4320 0.048 Uiso calc R 1 H
C5 0.8739(10) 0.5466(6) 0.4563(3) 0.0387(13) Uani d . 1 C
H5A 1.0081 0.5514 0.4292 0.046 Uiso calc R 1 H
H5B 0.8668 0.6269 0.4872 0.046 Uiso calc R 1 H
N2 0.8728(8) 0.4213(5) 0.4996(2) 0.0411(11) Uani d . 1 N
H2A 0.9861 0.4222 0.5291 0.062 Uiso calc R 1 H
H2B 0.8809 0.3478 0.4712 0.062 Uiso calc R 1 H
H2C 0.7506 0.4177 0.5249 0.062 Uiso calc R 1 H
OW 0.8602(8) 0.9016(5) 0.2011(3) 0.0576(12) Uani d . 1 O
HW1 0.8924 0.9492 0.2398 0.050 Uiso d . 1 H
HW2 0.9610 0.8420 0.2106 0.050 Uiso d . 1 H

loop_
_atom_site_aniso_label
_atom_site_aniso_U_11
_atom_site_aniso_U_22
_atom_site_aniso_U_33
_atom_site_aniso_U_12
_atom_site_aniso_U_13
_atom_site_aniso_U_23
S 0.0301(6) 0.0376(7) 0.0377(7) 0.0008(6) -0.0022(6) -0.0016(6)
O1 0.091(5) 0.066(3) 0.060(3) 0.023(3) 0.008(3) 0.007(3)
O2 0.122(7) 0.079(4) 0.143(6) -0.001(4) -0.041(6) -0.062(4)
O3 0.036(3) 0.242(10) 0.061(3) 0.025(5) 0.012(2) 0.048(5)
O4 0.059(3) 0.071(3) 0.050(2) -0.009(3) 0.012(2) 0.001(2)
O1B 0.050(3) 0.053(3) 0.054(3) 0.010(2) 0.013(2) 0.012(2)
O1A 0.045(2) 0.038(2) 0.062(3) 0.0102(19) 0.004(2) 0.014(2)
C1 0.034(3) 0.031(2) 0.040(3) -0.002(2) -0.002(2) 0.000(2)
C2 0.031(3) 0.022(2) 0.050(3) -0.002(2) -0.010(3) 0.004(2)
N1 0.033(2) 0.035(2) 0.048(2) 0.007(2) -0.006(2) -0.007(2)
C3 0.041(3) 0.034(3) 0.059(4) -0.003(3) -0.020(3) 0.004(3)
C4 0.030(3) 0.055(3) 0.036(3) -0.002(3) -0.006(2) 0.006(3)
C5 0.038(3) 0.047(3) 0.032(2) -0.002(3) -0.003(3) 0.000(2)
N2 0.035(2) 0.054(3) 0.034(2) 0.000(3) -0.006(2) 0.001(2)
OW 0.047(2) 0.051(2) 0.075(3) 0.003(2) 0.003(2) -0.006(2)

loop_
_atom_type_symbol
_atom_type_description
_atom_type_scat_dispersion_real
_atom_type_scat_dispersion_imag
_atom_type_scat_source
C C 0.0033 0.0016 'International Tables Vol C Tables 4.2.6.8 and 6.1.1.4'
H H 0.0000 0.0000 'International Tables Vol C Tables 4.2.6.8 and 6.1.1.4'
N N 0.0061 0.0033 'International Tables Vol C Tables 4.2.6.8 and 6.1.1.4'
O O 0.0106 0.0060 'International Tables Vol C Tables 4.2.6.8 and 6.1.1.4'
S S 0.1246 0.1234 'International Tables Vol C Tables 4.2.6.8 and 6.1.1.4'

loop_
_geom_angle_atom_site_label_1
_geom_angle_atom_site_label_2
_geom_angle_atom_site_label_3
_geom_angle
_geom_angle_publ_flag
O3 S O2 113.7(6) ?
O3 S O1 109.8(5) ?
O2 S O1 105.1(4) ?
O3 S O4 109.2(3) ?
O2 S O4 109.6(4) ?
O1 S O4 109.3(3) ?
C1 O1B H1 109.5 ?
O1A C1 O1B 125.3(6) y
O1A C1 C2 123.1(5) y
O1B C1 C2 111.6(5) y
N1 C2 C1 107.4(4) ?
N1 C2 C3 109.4(5) ?
C1 C2 C3 112.5(5) ?
N1 C2 H2 109.2 ?
C1 C2 H2 109.2 ?
C3 C2 H2 109.2 ?
C2 N1 H1A 109.5 ?
C2 N1 H1B 109.5 ?
H1A N1 H1B 109.5 ?
C2 N1 H1C 109.5 ?
H1A N1 H1C 109.5 ?
H1B N1 H1C 109.5 ?
C4 C3 C2 112.9(5) ?
C4 C3 H3A 109.0 ?
C2 C3 H3A 109.0 ?
C4 C3 H3B 109.0 ?
C2 C3 H3B 109.0 ?
H3A C3 H3B 107.8 ?
C3 C4 C5 111.9(5) ?
C3 C4 H4A 109.2 ?
C5 C4 H4A 109.2 ?
C3 C4 H4B 109.2 ?
C5 C4 H4B 109.2 ?
H4A C4 H4B 107.9 ?
N2 C5 C4 110.4(5) ?
N2 C5 H5A 109.6 ?
C4 C5 H5A 109.6 ?
N2 C5 H5B 109.6 ?
C4 C5 H5B 109.6 ?
H5A C5 H5B 108.1 ?
C5 N2 H2A 109.5 ?
C5 N2 H2B 109.5 ?
H2A N2 H2B 109.5 ?
C5 N2 H2C 109.5 ?
H2A N2 H2C 109.5 ?
H2B N2 H2C 109.5 ?
HW1 OW HW2 91.1 ?

loop_
_geom_bond_atom_site_label_1
_geom_bond_atom_site_label_2
_geom_bond_distance
_geom_bond_publ_flag
S O3 1.426(6) ?
S O2 1.455(7) ?
S O1 1.452(5) ?
S O4 1.489(5) ?
O1B C1 1.319(7) y
O1B H1 0.8200 ?
O1A C1 1.197(7) y
C1 C2 1.514(8) ?
C2 N1 1.469(7) ?
C2 C3 1.550(8) ?
C2 H2 0.9800 ?
N1 H1A 0.8900 ?
N1 H1B 0.8900 ?
N1 H1C 0.8900 ?
C3 C4 1.502(8) ?
C3 H3A 0.9700 ?
C3 H3B 0.9700 ?
C4 C5 1.535(8) ?
C4 H4A 0.9700 ?
C4 H4B 0.9700 ?
C5 N2 1.458(7) ?
C5 H5A 0.9700 ?
C5 H5B 0.9700 ?
N2 H2A 0.8900 ?
N2 H2B 0.8900 ?
N2 H2C 0.8900 ?
OW HW1 0.881 ?
OW HW2 0.866 ?

loop_
_geom_hbond_atom_site_label_D
_geom_hbond_atom_site_label_H
_geom_hbond_atom_site_label_A
_geom_hbond_site_symmetry_A
_geom_hbond_distance_DH
_geom_hbond_distance_HA
_geom_hbond_distance_DA
_geom_hbond_angle_DHA
O1B H1 O1 1_455 0.82 1.87 2.546(7) 139
N1 H1A O1A 4_645 0.89 2.21 2.903(6) 134
N1 H1A O4 4_745 0.89 2.34 3.003(7) 132
N1 H1B OW . 0.89 1.91 2.790(7) 169
N1 H1C O3 4_645 0.89 1.99 2.810(7) 153
N2 H2A O3 3_566 0.89 1.86 2.729(7) 165
N2 H2B O2 1_545 0.89 1.94 2.781(8) 158
N2 H2C O2 3_466 0.89 2.14 2.945(10) 150
N2 H2C O1 3_466 0.89 2.35 3.136(8) 148
OW HW1 O4 . 0.88 1.88 2.726(7) 162
OW HW2 O4 4_745 0.87 2.46 3.195(7) 143
OW HW2 O1A 1_655 0.87 2.57 3.191(7) 130

loop_
_geom_torsion_atom_site_label_1
_geom_torsion_atom_site_label_2
_geom_torsion_atom_site_label_3
_geom_torsion_atom_site_label_4
_geom_torsion
_geom_torsion_publ_flag
O1A C1 C2 N1 -9.3(8) y
O1B C1 C2 N1 171.8(5) y
O1A C1 C2 C3 111.1(6) ?
O1B C1 C2 C3 -67.8(7) ?
N1 C2 C3 C4 -130.3(5) y
C1 C2 C3 C4 110.4(6) y
C2 C3 C4 C5 178.2(5) y
C3 C4 C5 N2 -170.8(5) y

loop_
_cod_related_entry_id
_cod_related_entry_database
_cod_related_entry_code
1 ChemSpider 21173908
